data_7052006
loop_
_publ_author_name
'Takamizawa, Satoshi'
'Kohbara, Masa-aki'
'Akatsuka, Takamasa'
'Miyake, Ryosuke'

_publ_section_title
;
 Gas-adsorbing ability of tris-ethylenediamine metal complexes (M =
 Co(iii), Cr(iii), Rh(iii), Ir(iii)) as transformable ionic single
 crystal hosts
;
_journal_issue 10
_journal_name_full 'New Journal of Chemistry'
_journal_page_first 1782
_journal_paper_doi 10.1039/b806467a
_journal_volume 32
_journal_year 2008
_chemical_formula_sum 'C6 H24 Cl3 Cr N6'
_chemical_formula_weight 338.66
_chemical_name_systematic
;
?
;
_space_group_IT_number 165
_symmetry_cell_setting trigonal
_symmetry_space_group_name_Hall '-P 3 2"c'
_symmetry_space_group_name_H-M 'P -3 c 1'
_atom_sites_solution_hydrogens geom
_atom_sites_solution_primary direct
_atom_sites_solution_secondary difmap
_audit_creation_method SHELXL-97
_cell_angle_alpha 90.00
_cell_angle_beta 90.00
_cell_angle_gamma 120.00
_cell_formula_units_Z 4
_cell_length_a 10.9745(16)
_cell_length_b 10.9745(16)
_cell_length_c 15.421(3)
_cell_measurement_temperature 90
_cell_volume 1608.5(5)
_computing_cell_refinement 'Bruker SAINT'
_computing_data_collection 'Bruker APEX2'
_computing_data_reduction 'Bruker SAINT'
_computing_molecular_graphics 'Bruker SHELXTL'
_computing_publication_material 'Bruker SHELXTL'
_computing_structure_refinement 'SHELXL-97 (Sheldrick, 1997)'
_computing_structure_solution 'SHELXS-97 (Sheldrick, 1990)'
_diffrn_ambient_temperature 90
_diffrn_detector_area_resol_mean 8.366
_diffrn_measured_fraction_theta_full 0.999
_diffrn_measured_fraction_theta_max 0.999
_diffrn_measurement_device_type 'Bruker APEX-II CCD'
_diffrn_measurement_method '\f and \w scans'
_diffrn_radiation_monochromator graphite
_diffrn_radiation_source 'fine-focus sealed tube'
_diffrn_radiation_type MoK\a
_diffrn_radiation_wavelength 0.71073
_diffrn_reflns_av_R_equivalents 0.0363
_diffrn_reflns_av_sigmaI/netI 0.0170
_diffrn_reflns_limit_h_max 12
_diffrn_reflns_limit_h_min -14
_diffrn_reflns_limit_k_max 14
_diffrn_reflns_limit_k_min -10
_diffrn_reflns_limit_l_max 20
_diffrn_reflns_limit_l_min -20
_diffrn_reflns_number 10853
_diffrn_reflns_theta_full 28.25
_diffrn_reflns_theta_max 28.25
_diffrn_reflns_theta_min 2.64
_exptl_absorpt_coefficient_mu 1.203
_exptl_absorpt_correction_T_max 0.7293
_exptl_absorpt_correction_T_min 0.6578
_exptl_absorpt_correction_type empirical
_exptl_absorpt_process_details
;
'SADABS; Sheldrick 1996'
;
_exptl_crystal_colour yellow
_exptl_crystal_density_diffrn 1.398
_exptl_crystal_density_method 'not measured'
_exptl_crystal_description plate
_exptl_crystal_F_000 756
_exptl_crystal_size_max 0.38
_exptl_crystal_size_mid 0.32
_exptl_crystal_size_min 0.28
_refine_diff_density_max 0.523
_refine_diff_density_min -0.323
_refine_diff_density_rms 0.079
_refine_ls_extinction_method none
_refine_ls_goodness_of_fit_ref 1.129
_refine_ls_hydrogen_treatment constr
_refine_ls_matrix_type full
_refine_ls_number_parameters 49
_refine_ls_number_reflns 1340
_refine_ls_number_restraints 0
_refine_ls_restrained_S_all 1.129
_refine_ls_R_factor_all 0.0301
_refine_ls_R_factor_gt 0.0273
_refine_ls_shift/su_max 0.001
_refine_ls_shift/su_mean 0.000
_refine_ls_structure_factor_coef Fsqd
_refine_ls_weighting_details 'calc w=1/[\s^2^(Fo^2^)+(0.0469P)^2^+0.2209P] where P=(Fo^2^+2Fc^2^)/3'
_refine_ls_weighting_scheme calc
_refine_ls_wR_factor_gt 0.0724
_refine_ls_wR_factor_ref 0.0736
_reflns_number_gt 1215
_reflns_number_total 1340
_reflns_threshold_expression >2sigma(I)
_cod_data_source_file b806467a.txt
_cod_data_source_block 51108a1
_cod_depositor_comments
;
The following automatic conversions were performed:
'_symmetry_cell_setting' value 'Trigonal' changed to 'trigonal' according
to '/home/saulius/struct/CIF-dictionaries/cif_core.dic' dictionary named
'cif_core.dic' version 2.4.1 from 2010-06-29.

Automatic conversion script
Id: cif_fix_enum 1527 2010-12-29 10:47:43Z saulius 
;
_cod_original_sg_symbol_H-M P-3c1
_cod_database_code 7052006

loop_
_symmetry_equiv_pos_as_xyz
'x, y, z'
'-y, x-y, z'
'-x+y, -x, z'
'y, x, -z+1/2'
'x-y, -y, -z+1/2'
'-x, -x+y, -z+1/2'
'-x, -y, -z'
'y, -x+y, -z'
'x-y, x, -z'
'-y, -x, z-1/2'
'-x+y, y, z-1/2'
'x, x-y, z-1/2'

loop_
_atom_site_label
_atom_site_type_symbol
_atom_site_fract_x
_atom_site_fract_y
_atom_site_fract_z
_atom_site_U_iso_or_equiv
_atom_site_adp_type
_atom_site_occupancy
_atom_site_symmetry_multiplicity
_atom_site_calc_flag
_atom_site_refinement_flags
_atom_site_disorder_assembly
_atom_site_disorder_group
C1 C 0.37049(15) 0.20801(15) 0.07022(8) 0.0177(3) Uani 1 1 d . . .
H1A H 0.2829 0.1232 0.0513 0.021 Uiso 1 1 calc R . .
H1B H 0.3739 0.2914 0.0431 0.021 Uiso 1 1 calc R . .
C2 C 0.37247(15) 0.22093(15) 0.16810(8) 0.0183(3) Uani 1 1 d . . .
H2A H 0.2975 0.2399 0.1874 0.022 Uiso 1 1 calc R . .
H2B H 0.3560 0.1323 0.1954 0.022 Uiso 1 1 calc R . .
Cl1 Cl 0.48158(4) 0.11026(3) 0.370989(19) 0.01880(12) Uani 1 1 d . . .
N1 N 0.49488(12) 0.19751(12) 0.04338(7) 0.0145(2) Uani 1 1 d . . .
H1C H 0.5141 0.2209 -0.0143 0.017 Uiso 1 1 calc R . .
H1D H 0.4766 0.1067 0.0505 0.017 Uiso 1 1 calc R . .
N2 N 0.51257(12) 0.33881(12) 0.19360(7) 0.0166(2) Uani 1 1 d . . .
H2C H 0.5287 0.3310 0.2513 0.020 Uiso 1 1 calc R . .
H2D H 0.5152 0.4232 0.1856 0.020 Uiso 1 1 calc R . .
Cr1 Cr 0.6667 0.3333 0.11849(2) 0.01199(12) Uani 1 3 d S . .

loop_
_atom_site_aniso_label
_atom_site_aniso_U_11
_atom_site_aniso_U_22
_atom_site_aniso_U_33
_atom_site_aniso_U_23
_atom_site_aniso_U_13
_atom_site_aniso_U_12
C1 0.0177(6) 0.0235(7) 0.0123(6) -0.0013(5) -0.0006(5) 0.0106(6)
C2 0.0189(7) 0.0219(7) 0.0127(6) -0.0012(5) 0.0026(5) 0.0091(6)
Cl1 0.02417(19) 0.01738(18) 0.01051(18) -0.00055(11) 0.00197(11) 0.00713(14)
N1 0.0179(5) 0.0174(5) 0.0081(5) -0.0007(4) 0.0001(4) 0.0088(5)
N2 0.0204(6) 0.0201(6) 0.0091(5) -0.0014(4) 0.0003(4) 0.0100(5)
Cr1 0.01506(15) 0.01506(15) 0.00584(19) 0.000 0.000 0.00753(7)

loop_
_atom_type_symbol
_atom_type_description
_atom_type_scat_dispersion_real
_atom_type_scat_dispersion_imag
_atom_type_scat_source
C C 0.0033 0.0016 'International Tables Vol C Tables 4.2.6.8 and 6.1.1.4'
H H 0.0000 0.0000 'International Tables Vol C Tables 4.2.6.8 and 6.1.1.4'
N N 0.0061 0.0033 'International Tables Vol C Tables 4.2.6.8 and 6.1.1.4'
Cl Cl 0.1484 0.1585 'International Tables Vol C Tables 4.2.6.8 and 6.1.1.4'
Cr Cr 0.3209 0.6236 'International Tables Vol C Tables 4.2.6.8 and 6.1.1.4'

loop_
_geom_angle_atom_site_label_1
_geom_angle_atom_site_label_2
_geom_angle_atom_site_label_3
_geom_angle
_geom_angle_site_symmetry_1
_geom_angle_site_symmetry_3
_geom_angle_publ_flag
N1 C1 C2 108.31(11) . . ?
N2 C2 C1 107.80(11) . . ?
C1 N1 Cr1 109.20(8) . . ?
C2 N2 Cr1 109.32(8) . . ?
N2 Cr1 N2 91.87(5) 2_655 3_665 ?
N2 Cr1 N2 91.87(5) 2_655 . ?
N2 Cr1 N2 91.87(5) 3_665 . ?
N2 Cr1 N1 82.62(4) 2_655 2_655 ?
N2 Cr1 N1 94.17(5) 3_665 2_655 ?
N2 Cr1 N1 171.94(4) . 2_655 ?
N2 Cr1 N1 94.17(5) 2_655 . ?
N2 Cr1 N1 171.94(4) 3_665 . ?
N2 Cr1 N1 82.62(4) . . ?
N1 Cr1 N1 91.88(4) 2_655 . ?
N2 Cr1 N1 171.94(4) 2_655 3_665 ?
N2 Cr1 N1 82.62(4) 3_665 3_665 ?
N2 Cr1 N1 94.17(5) . 3_665 ?
N1 Cr1 N1 91.88(4) 2_655 3_665 ?
N1 Cr1 N1 91.88(4) . 3_665 ?

loop_
_geom_bond_atom_site_label_1
_geom_bond_atom_site_label_2
_geom_bond_distance
_geom_bond_site_symmetry_2
_geom_bond_publ_flag
C1 N1 1.4851(17) . ?
C1 C2 1.5153(18) . ?
C2 N2 1.4843(18) . ?
N1 Cr1 2.0754(11) . ?
N2 Cr1 2.0754(12) . ?
Cr1 N2 2.0754(12) 2_655 ?
Cr1 N2 2.0754(12) 3_665 ?
Cr1 N1 2.0754(11) 2_655 ?
Cr1 N1 2.0754(11) 3_665 ?
